data_4505137
loop_
_publ_author_name
'Litvinov, Aleksey L.'
'Konarev, Dmitri V.'
'Kovalevsky, Andrey Yu.'
'Neretin, Ivan S.'
'Coppens, Philip'
'Lyubovskaya, Rimma N.'

_publ_section_title
;
 [60]Fullerene Complexes with Supramolecular Zinc Tetraphenylporphyrin
 Assemblies:&#x2009; Synthesis, Crystal Structures, and Optical Properties
;
_journal_issue 5
_journal_name_full 'Crystal Growth &amp; Design'
_journal_page_first 1807
_journal_paper_doi 10.1021/cg050095m
_journal_volume 5
_journal_year 2005
_chemical_formula_sum 'C126 H84 Co2 N14'
_chemical_formula_weight 1911.93
_chemical_melting_point ?
_chemical_name_common '[(CoTPP)2BPy]-C6H5CN'
_chemical_name_systematic
; 
 ? 
;
_space_group_IT_number 15
_symmetry_cell_setting monoclinic
_symmetry_space_group_name_Hall '-C 2yc'
_symmetry_space_group_name_H-M 'C 1 2/c 1'
_atom_sites_solution_hydrogens difmap
_atom_sites_solution_primary direct
_atom_sites_solution_secondary difmap
_audit_creation_method SHELXL-97
_cell_angle_alpha 90.00
_cell_angle_beta 99.7690(10)
_cell_angle_gamma 90.00
_cell_formula_units_Z 4
_cell_length_a 17.9296(7)
_cell_length_b 13.4047(5)
_cell_length_c 39.8176(15)
_cell_measurement_reflns_used 902
_cell_measurement_temperature 90(1)
_cell_measurement_theta_max 26
_cell_measurement_theta_min 2
_cell_volume 9431.0(6)
_computing_cell_refinement 'Bruker SMART'
_computing_data_collection 'Bruker SMART'
_computing_data_reduction 'Bruker SHELXTL'
_computing_molecular_graphics 'Bruker SHELXTL'
_computing_publication_material 'Bruker SHELXTL'
_computing_structure_refinement 'SHELXL-97 (Sheldrick, 1997)'
_computing_structure_solution 'SHELXS-97 (Sheldrick, 1990)'
_diffrn_ambient_temperature 90(1)
_diffrn_measured_fraction_theta_full 0.910
_diffrn_measured_fraction_theta_max 0.910
_diffrn_measurement_device_type 'CCD area detector'
_diffrn_measurement_method 'phi and omega scans'
_diffrn_radiation_monochromator graphite
_diffrn_radiation_source 'rotating anode'
_diffrn_radiation_type MoK\a
_diffrn_radiation_wavelength 0.71073
_diffrn_reflns_av_R_equivalents 0.0463
_diffrn_reflns_av_sigmaI/netI 0.0436
_diffrn_reflns_limit_h_max 23
_diffrn_reflns_limit_h_min -18
_diffrn_reflns_limit_k_max 16
_diffrn_reflns_limit_k_min -17
_diffrn_reflns_limit_l_max 50
_diffrn_reflns_limit_l_min -49
_diffrn_reflns_number 30926
_diffrn_reflns_theta_full 28.25
_diffrn_reflns_theta_max 28.25
_diffrn_reflns_theta_min 1.91
_exptl_absorpt_coefficient_mu 0.415
_exptl_absorpt_correction_T_max 0.9596
_exptl_absorpt_correction_T_min 0.8855
_exptl_absorpt_correction_type none
_exptl_crystal_colour red
_exptl_crystal_density_diffrn 1.347
_exptl_crystal_density_method 'not measured'
_exptl_crystal_description parallelepiped
_exptl_crystal_F_000 3968
_exptl_crystal_size_max 0.30
_exptl_crystal_size_mid 0.20
_exptl_crystal_size_min 0.10
_refine_diff_density_max 0.399
_refine_diff_density_min -0.551
_refine_diff_density_rms 0.060
_refine_ls_extinction_coef 0.00176(8)
_refine_ls_extinction_expression Fc^*^=kFc[1+0.001xFc^2^\l^3^/sin(2\q)]^-1/4^
_refine_ls_extinction_method SHELXL
_refine_ls_goodness_of_fit_ref 1.043
_refine_ls_hydrogen_treatment 'riding model'
_refine_ls_matrix_type full
_refine_ls_number_parameters 641
_refine_ls_number_reflns 10602
_refine_ls_number_restraints 0
_refine_ls_restrained_S_all 1.043
_refine_ls_R_factor_all 0.0512
_refine_ls_R_factor_gt 0.0369
_refine_ls_shift/su_max 0.001
_refine_ls_shift/su_mean <0.001
_refine_ls_structure_factor_coef Fsqd
_refine_ls_weighting_details 'calc w=1/[\s^2^(Fo^2^)+(0.0529P)^2^+0.7165P] where P=(Fo^2^+2Fc^2^)/3'
_refine_ls_weighting_scheme calc
_refine_ls_wR_factor_gt 0.0929
_refine_ls_wR_factor_ref 0.0977
_reflns_number_gt 8264
_reflns_number_total 10602
_reflns_threshold_expression >2sigma(I)
_cod_data_source_file cg050095msi20050315_045306.cif
_cod_data_source_block cotppbpy
_cod_depositor_comments
;
The following automatic conversions were performed:

'_chemical_melting_point' value 'not measured' was changed to '?' -
the value is undefined or not given.

'_symmetry_cell_setting' value
'Monoclinic' changed to 'monoclinic' according to
/home/saulius/struct/CIF-dictionaries/cif_core.dic dictionary named
'cif_core.dic' version 2.4.1 from 2010-06-29.

Automatic conversion script
Id: cif_fix_values 1715 2011-07-08 13:25:40Z adriana 
;
_cod_original_sg_symbol_H-M C2/c
_cod_database_code 4505137

loop_
_symmetry_equiv_pos_as_xyz
'x, y, z'
'-x, y, -z+1/2'
'x+1/2, y+1/2, z'
'-x+1/2, y+1/2, -z+1/2'
'-x, -y, -z'
'x, -y, z-1/2'
'-x+1/2, -y+1/2, -z'
'x+1/2, -y+1/2, z-1/2'

loop_
_atom_site_label
_atom_site_type_symbol
_atom_site_fract_x
_atom_site_fract_y
_atom_site_fract_z
_atom_site_U_iso_or_equiv
_atom_site_adp_type
_atom_site_occupancy
_atom_site_symmetry_multiplicity
_atom_site_calc_flag
_atom_site_refinement_flags
Co1 Co 0.321559(11) 0.003249(14) 0.116899(5) 0.01193(7) Uani 1 1 d .
N1 N 0.29456(7) -0.13961(9) 0.11919(3) 0.0141(3) Uani 1 1 d .
N2 N 0.23252(7) 0.04041(9) 0.13789(3) 0.0137(3) Uani 1 1 d .
N3 N 0.33910(7) 0.14636(9) 0.10846(3) 0.0141(3) Uani 1 1 d .
N4 N 0.40217(7) -0.03317(9) 0.09058(3) 0.0134(3) Uani 1 1 d .
N5 N 0.38996(7) -0.00915(9) 0.16777(3) 0.0146(3) Uani 1 1 d .
C1 C 0.33180(9) -0.22104(11) 0.10839(4) 0.0155(3) Uani 1 1 d .
C2 C 0.29903(9) -0.31251(12) 0.11825(4) 0.0188(3) Uani 1 1 d .
H2A H 0.3143 -0.3784 0.1137 0.023 Uiso 1 1 calc R
C3 C 0.24289(9) -0.28693(12) 0.13499(4) 0.0189(3) Uani 1 1 d .
H3A H 0.2108 -0.3314 0.1445 0.023 Uiso 1 1 calc R
C4 C 0.24029(9) -0.17999(11) 0.13583(4) 0.0152(3) Uani 1 1 d .
C5 C 0.18976(9) -0.12666(11) 0.15185(4) 0.0153(3) Uani 1 1 d .
C6 C 0.18669(9) -0.02352(11) 0.15236(4) 0.0149(3) Uani 1 1 d .
C7 C 0.13615(9) 0.03204(12) 0.16961(4) 0.0176(3) Uani 1 1 d .
H7A H 0.0989 0.0051 0.1814 0.021 Uiso 1 1 calc R
C8 C 0.15127(9) 0.12932(12) 0.16596(4) 0.0173(3) Uani 1 1 d .
H8A H 0.1270 0.1840 0.1748 0.021 Uiso 1 1 calc R
C9 C 0.21102(9) 0.13463(11) 0.14628(4) 0.0149(3) Uani 1 1 d .
C10 C 0.24371(9) 0.22383(11) 0.13804(4) 0.0147(3) Uani 1 1 d .
C11 C 0.30279(9) 0.22738(11) 0.11987(4) 0.0151(3) Uani 1 1 d .
C12 C 0.33408(9) 0.31906(12) 0.10959(4) 0.0192(3) Uani 1 1 d .
H12A H 0.3191 0.3847 0.1145 0.023 Uiso 1 1 calc R
C13 C 0.38858(9) 0.29426(12) 0.09169(4) 0.0195(3) Uani 1 1 d .
H13A H 0.4193 0.3391 0.0816 0.023 Uiso 1 1 calc R
C14 C 0.39150(9) 0.18670(11) 0.09076(4) 0.0158(3) Uani 1 1 d .
C15 C 0.44152(9) 0.13399(11) 0.07454(4) 0.0148(3) Uani 1 1 d .
C16 C 0.44489(9) 0.03083(11) 0.07420(4) 0.0138(3) Uani 1 1 d .
C17 C 0.49352(9) -0.02444(11) 0.05579(4) 0.0174(3) Uani 1 1 d .
H17A H 0.5276 0.0027 0.0424 0.021 Uiso 1 1 calc R
C18 C 0.48171(9) -0.12179(12) 0.06113(4) 0.0177(3) Uani 1 1 d .
H18A H 0.5063 -0.1765 0.0525 0.021 Uiso 1 1 calc R
C19 C 0.42458(9) -0.12725(11) 0.08254(4) 0.0144(3) Uani 1 1 d .
C20 C 0.39361(9) -0.21690(11) 0.09154(4) 0.0142(3) Uani 1 1 d .
C21 C 0.13754(9) -0.18333(11) 0.17046(4) 0.0166(3) Uani 1 1 d .
C22 C 0.16030(10) -0.20790(12) 0.20470(4) 0.0235(4) Uani 1 1 d .
H22A H 0.2091 -0.1888 0.2161 0.028 Uiso 1 1 calc R
C23 C 0.11214(11) -0.26011(13) 0.22226(4) 0.0269(4) Uani 1 1 d .
H23A H 0.1279 -0.2760 0.2456 0.032 Uiso 1 1 calc R
C24 C 0.04098(10) -0.28915(12) 0.20574(5) 0.0251(4) Uani 1 1 d .
H24A H 0.0081 -0.3247 0.2178 0.030 Uiso 1 1 calc R
C25 C 0.01814(10) -0.26633(12) 0.17181(5) 0.0240(4) Uani 1 1 d .
H25A H -0.0302 -0.2870 0.1604 0.029 Uiso 1 1 calc R
C26 C 0.06617(9) -0.21279(12) 0.15430(4) 0.0199(3) Uani 1 1 d .
H26A H 0.0498 -0.1963 0.1310 0.024 Uiso 1 1 calc R
C27 C 0.21237(9) 0.32000(11) 0.14837(4) 0.0165(3) Uani 1 1 d .
C28 C 0.15686(10) 0.37052(12) 0.12603(4) 0.0201(3) Uani 1 1 d .
H28A H 0.1383 0.3433 0.1042 0.024 Uiso 1 1 calc R
C29 C 0.12852(10) 0.46065(12) 0.13562(5) 0.0242(4) Uani 1 1 d .
H29A H 0.0904 0.4944 0.1203 0.029 Uiso 1 1 calc R
C30 C 0.15515(10) 0.50158(12) 0.16713(5) 0.0248(4) Uani 1 1 d .
H30A H 0.1356 0.5633 0.1735 0.030 Uiso 1 1 calc R
C31 C 0.21045(11) 0.45231(13) 0.18928(5) 0.0281(4) Uani 1 1 d .
H31A H 0.2294 0.4805 0.2109 0.034 Uiso 1 1 calc R
C32 C 0.23865(10) 0.36158(13) 0.18010(5) 0.0247(4) Uani 1 1 d .
H32A H 0.2762 0.3277 0.1957 0.030 Uiso 1 1 calc R
C33 C 0.49388(9) 0.19182(11) 0.05625(4) 0.0156(3) Uani 1 1 d .
C34 C 0.46671(9) 0.23753(11) 0.02509(4) 0.0176(3) Uani 1 1 d .
H34A H 0.4149 0.2303 0.0152 0.021 Uiso 1 1 calc R
C35 C 0.51442(10) 0.29332(12) 0.00845(4) 0.0190(3) Uani 1 1 d .
H35A H 0.4954 0.3235 -0.0129 0.023 Uiso 1 1 calc R
C36 C 0.58994(10) 0.30502(12) 0.02296(4) 0.0198(3) Uani 1 1 d .
H36A H 0.6225 0.3440 0.0118 0.024 Uiso 1 1 calc R
C37 C 0.61759(10) 0.25971(12) 0.05377(4) 0.0214(4) Uani 1 1 d .
H37A H 0.6693 0.2674 0.0637 0.026 Uiso 1 1 calc R
C38 C 0.56978(9) 0.20283(12) 0.07027(4) 0.0190(3) Uani 1 1 d .
H38A H 0.5893 0.1713 0.0913 0.023 Uiso 1 1 calc R
C39 C 0.42760(9) -0.31203(11) 0.08210(4) 0.0150(3) Uani 1 1 d .
C40 C 0.50315(9) -0.33441(11) 0.09482(4) 0.0168(3) Uani 1 1 d .
H40A H 0.5328 -0.2886 0.1097 0.020 Uiso 1 1 calc R
C41 C 0.53552(10) -0.42248(12) 0.08611(4) 0.0194(3) Uani 1 1 d .
H41A H 0.5869 -0.4369 0.0952 0.023 Uiso 1 1 calc R
C42 C 0.49353(10) -0.48936(11) 0.06428(4) 0.0211(4) Uani 1 1 d .
H42A H 0.5159 -0.5494 0.0581 0.025 Uiso 1 1 calc R
C43 C 0.41832(10) -0.46824(12) 0.05134(4) 0.0205(4) Uani 1 1 d .
H43A H 0.3892 -0.5142 0.0364 0.025 Uiso 1 1 calc R
C44 C 0.38555(10) -0.38047(11) 0.06009(4) 0.0179(3) Uani 1 1 d .
H44A H 0.3341 -0.3667 0.0511 0.021 Uiso 1 1 calc R
C45 C 0.36300(9) 0.01563(12) 0.19601(4) 0.0176(3) Uani 1 1 d .
H45A H 0.3136 0.0433 0.1935 0.021 Uiso 1 1 calc R
C46 C 0.40300(9) 0.00323(12) 0.22846(4) 0.0177(3) Uani 1 1 d .
H46A H 0.3807 0.0206 0.2477 0.021 Uiso 1 1 calc R
C47 C 0.47632(9) -0.03493(11) 0.23292(4) 0.0148(3) Uani 1 1 d .
C48 C 0.50391(9) -0.06335(12) 0.20373(4) 0.0167(3) Uani 1 1 d .
H48A H 0.5529 -0.0919 0.2055 0.020 Uiso 1 1 calc R
C49 C 0.45934(9) -0.04960(11) 0.17215(4) 0.0161(3) Uani 1 1 d .
H49A H 0.4789 -0.0699 0.1525 0.019 Uiso 1 1 calc R
N1S N 0.15597(10) 0.21482(14) 0.05158(4) 0.0366(4) Uani 1 1 d .
N2S N 0.35307(12) 0.78035(16) 0.25680(5) 0.0516(5) Uani 1 1 d .
C1S C 0.18752(11) 0.15441(15) 0.03890(5) 0.0278(4) Uani 1 1 d .
C2S C 0.22848(11) 0.08315(14) 0.02181(5) 0.0300(4) Uani 1 1 d .
C3S C 0.25363(12) 0.11010(15) -0.00801(6) 0.0378(5) Uani 1 1 d .
H3SA H 0.2423 0.1744 -0.0176 0.045 Uiso 1 1 calc R
C4S C 0.29512(14) 0.04332(18) -0.02378(7) 0.0540(7) Uani 1 1 d .
H4SA H 0.3134 0.0617 -0.0439 0.065 Uiso 1 1 calc R
C5S C 0.30981(14) -0.05148(19) -0.00978(9) 0.0611(8) Uani 1 1 d .
H5SA H 0.3389 -0.0977 -0.0203 0.073 Uiso 1 1 calc R
C6S C 0.28226(15) -0.07838(18) 0.01925(8) 0.0599(8) Uani 1 1 d .
H6SA H 0.2914 -0.1438 0.0282 0.072 Uiso 1 1 calc R
C7S C 0.24183(13) -0.01205(15) 0.03549(6) 0.0436(6) Uani 1 1 d .
H7SA H 0.2234 -0.0308 0.0556 0.052 Uiso 1 1 calc R
C8S C 0.37238(12) 0.71779(16) 0.24256(5) 0.0377(5) Uani 1 1 d .
C9S C 0.39719(10) 0.63511(14) 0.22380(5) 0.0270(4) Uani 1 1 d .
C10S C 0.42074(11) 0.65309(15) 0.19259(5) 0.0336(5) Uani 1 1 d .
H10A H 0.4216 0.7191 0.1840 0.040 Uiso 1 1 calc R
C11S C 0.44267(12) 0.57415(16) 0.17453(5) 0.0366(5) Uani 1 1 d .
H11A H 0.4588 0.5858 0.1533 0.044 Uiso 1 1 calc R
C12S C 0.44146(11) 0.47840(16) 0.18686(6) 0.0368(5) Uani 1 1 d .
H12B H 0.4560 0.4243 0.1740 0.044 Uiso 1 1 calc R
C13S C 0.41931(12) 0.46066(16) 0.21778(6) 0.0382(5) Uani 1 1 d .
H13B H 0.4194 0.3945 0.2264 0.046 Uiso 1 1 calc R
C14S C 0.39687(11) 0.53909(15) 0.23637(5) 0.0334(4) Uani 1 1 d .
H14A H 0.3813 0.5269 0.2577 0.040 Uiso 1 1 calc R

loop_
_atom_site_aniso_label
_atom_site_aniso_U_11
_atom_site_aniso_U_22
_atom_site_aniso_U_33
_atom_site_aniso_U_23
_atom_site_aniso_U_13
_atom_site_aniso_U_12
Co1 0.01120(11) 0.01051(11) 0.01432(11) 0.00080(8) 0.00280(8) -0.00041(8)
N1 0.0133(7) 0.0135(6) 0.0157(6) 0.0013(5) 0.0031(5) -0.0004(5)
N2 0.0114(6) 0.0133(6) 0.0164(7) 0.0016(5) 0.0019(5) 0.0001(5)
N3 0.0137(7) 0.0121(6) 0.0168(7) 0.0011(5) 0.0033(5) 0.0002(5)
N4 0.0136(7) 0.0119(6) 0.0147(6) 0.0012(5) 0.0024(5) -0.0015(5)
N5 0.0140(7) 0.0127(6) 0.0173(6) -0.0001(5) 0.0031(5) -0.0021(5)
C1 0.0157(8) 0.0140(8) 0.0169(8) 0.0015(6) 0.0026(6) 0.0004(6)
C2 0.0195(8) 0.0131(8) 0.0246(9) 0.0019(6) 0.0061(7) -0.0011(6)
C3 0.0181(9) 0.0151(8) 0.0243(9) 0.0041(6) 0.0055(7) -0.0018(6)
C4 0.0143(8) 0.0147(7) 0.0164(8) 0.0020(6) 0.0019(6) -0.0014(6)
C5 0.0126(8) 0.0171(8) 0.0161(8) 0.0014(6) 0.0018(6) -0.0020(6)
C6 0.0129(8) 0.0178(8) 0.0140(7) 0.0015(6) 0.0023(6) -0.0002(6)
C7 0.0138(8) 0.0213(8) 0.0184(8) -0.0001(6) 0.0049(6) 0.0001(6)
C8 0.0155(8) 0.0183(8) 0.0189(8) -0.0007(6) 0.0047(6) 0.0026(6)
C9 0.0123(8) 0.0162(8) 0.0157(8) 0.0002(6) 0.0007(6) 0.0006(6)
C10 0.0132(8) 0.0138(7) 0.0164(8) 0.0006(6) 0.0006(6) 0.0018(6)
C11 0.0146(8) 0.0129(7) 0.0178(8) 0.0014(6) 0.0023(6) 0.0001(6)
C12 0.0191(8) 0.0123(8) 0.0273(9) 0.0020(6) 0.0066(7) 0.0015(6)
C13 0.0193(9) 0.0136(8) 0.0267(9) 0.0032(6) 0.0073(7) -0.0007(6)
C14 0.0146(8) 0.0145(8) 0.0182(8) 0.0018(6) 0.0021(6) -0.0008(6)
C15 0.0141(8) 0.0158(7) 0.0145(7) 0.0018(6) 0.0020(6) -0.0015(6)
C16 0.0128(8) 0.0156(7) 0.0131(7) 0.0018(6) 0.0023(6) -0.0011(6)
C17 0.0188(8) 0.0155(8) 0.0196(8) -0.0006(6) 0.0079(7) -0.0007(6)
C18 0.0185(8) 0.0165(8) 0.0192(8) -0.0007(6) 0.0064(7) 0.0000(6)
C19 0.0145(8) 0.0142(7) 0.0144(8) -0.0010(6) 0.0021(6) 0.0000(6)
C20 0.0152(8) 0.0127(7) 0.0143(7) 0.0006(5) 0.0014(6) -0.0004(6)
C21 0.0178(8) 0.0119(7) 0.0217(8) 0.0002(6) 0.0080(7) -0.0001(6)
C22 0.0265(10) 0.0220(9) 0.0221(9) 0.0010(7) 0.0041(7) -0.0065(7)
C23 0.0405(11) 0.0222(9) 0.0200(9) 0.0016(7) 0.0105(8) -0.0036(8)
C24 0.0288(10) 0.0169(8) 0.0346(10) -0.0003(7) 0.0199(8) -0.0029(7)
C25 0.0185(9) 0.0193(8) 0.0358(10) -0.0003(7) 0.0095(8) -0.0027(7)
C26 0.0186(9) 0.0184(8) 0.0237(9) 0.0018(6) 0.0061(7) 0.0004(7)
C27 0.0136(8) 0.0145(7) 0.0228(8) 0.0010(6) 0.0075(6) -0.0016(6)
C28 0.0194(8) 0.0168(8) 0.0249(9) 0.0004(6) 0.0057(7) 0.0009(7)
C29 0.0220(9) 0.0170(8) 0.0352(10) 0.0070(7) 0.0098(8) 0.0042(7)
C30 0.0254(9) 0.0128(8) 0.0413(10) -0.0011(7) 0.0201(8) -0.0015(7)
C31 0.0299(10) 0.0248(9) 0.0316(10) -0.0097(7) 0.0110(8) -0.0029(8)
C32 0.0235(9) 0.0231(9) 0.0269(9) -0.0035(7) 0.0030(7) 0.0031(7)
C33 0.0180(8) 0.0122(7) 0.0179(8) -0.0006(6) 0.0069(6) -0.0004(6)
C34 0.0179(8) 0.0173(8) 0.0174(8) -0.0010(6) 0.0023(6) -0.0018(6)
C35 0.0257(9) 0.0168(8) 0.0155(8) 0.0007(6) 0.0058(7) -0.0017(7)
C36 0.0231(9) 0.0164(8) 0.0226(9) -0.0003(6) 0.0113(7) -0.0044(7)
C37 0.0166(9) 0.0223(9) 0.0262(9) 0.0003(7) 0.0062(7) -0.0015(7)
C38 0.0196(9) 0.0172(8) 0.0206(8) 0.0033(6) 0.0048(7) 0.0019(7)
C39 0.0185(8) 0.0125(7) 0.0153(8) 0.0023(6) 0.0069(6) -0.0012(6)
C40 0.0180(8) 0.0153(8) 0.0173(8) 0.0002(6) 0.0036(6) -0.0021(6)
C41 0.0193(9) 0.0190(8) 0.0212(8) 0.0043(6) 0.0073(7) 0.0029(7)
C42 0.0309(10) 0.0110(7) 0.0243(9) 0.0009(6) 0.0129(7) 0.0020(7)
C43 0.0284(10) 0.0141(7) 0.0197(8) -0.0018(6) 0.0062(7) -0.0050(7)
C44 0.0190(8) 0.0172(8) 0.0175(8) 0.0011(6) 0.0033(7) -0.0022(6)
C45 0.0127(8) 0.0200(8) 0.0203(8) -0.0008(6) 0.0031(6) 0.0022(6)
C46 0.0149(8) 0.0223(8) 0.0164(8) -0.0025(6) 0.0037(6) 0.0004(7)
C47 0.0142(8) 0.0128(7) 0.0173(8) 0.0003(6) 0.0024(6) -0.0018(6)
C48 0.0119(8) 0.0204(8) 0.0180(8) 0.0009(6) 0.0030(6) 0.0017(6)
C49 0.0147(8) 0.0176(8) 0.0165(8) 0.0000(6) 0.0046(6) 0.0004(6)
N1S 0.0319(10) 0.0477(11) 0.0306(9) 0.0017(8) 0.0061(8) -0.0057(8)
N2S 0.0518(13) 0.0550(13) 0.0504(12) -0.0140(10) 0.0156(10) -0.0131(10)
C1S 0.0204(9) 0.0407(11) 0.0207(9) 0.0034(8) -0.0009(7) -0.0073(8)
C2S 0.0206(10) 0.0321(10) 0.0343(11) 0.0006(8) -0.0040(8) -0.0079(8)
C3S 0.0365(12) 0.0303(10) 0.0496(13) -0.0067(9) 0.0163(10) -0.0107(9)
C4S 0.0429(14) 0.0481(14) 0.0766(18) -0.0258(13) 0.0263(13) -0.0165(12)
C5S 0.0296(13) 0.0473(15) 0.101(2) -0.0389(15) -0.0063(14) 0.0012(11)
C6S 0.0466(15) 0.0343(13) 0.083(2) -0.0088(13) -0.0353(15) 0.0023(11)
C7S 0.0413(13) 0.0339(12) 0.0455(13) 0.0036(9) -0.0213(10) -0.0075(10)
C8S 0.0328(12) 0.0414(12) 0.0377(12) -0.0021(9) 0.0026(9) -0.0093(10)
C9S 0.0203(9) 0.0321(10) 0.0274(10) -0.0007(7) 0.0005(7) -0.0036(8)
C10S 0.0308(11) 0.0349(11) 0.0355(11) 0.0127(8) 0.0071(9) 0.0028(8)
C11S 0.0288(11) 0.0534(13) 0.0295(11) 0.0083(9) 0.0109(9) 0.0079(10)
C12S 0.0245(10) 0.0370(11) 0.0480(13) -0.0060(9) 0.0039(9) 0.0054(8)
C13S 0.0299(11) 0.0316(11) 0.0524(13) 0.0102(9) 0.0057(10) -0.0021(9)
C14S 0.0321(11) 0.0409(11) 0.0276(10) 0.0062(8) 0.0061(8) -0.0090(9)

loop_
_atom_type_symbol
_atom_type_description
_atom_type_scat_dispersion_real
_atom_type_scat_dispersion_imag
_atom_type_scat_source
C C 0.0033 0.0016 'International Tables Vol C Tables 4.2.6.8 and 6.1.1.4'
H H 0.0000 0.0000 'International Tables Vol C Tables 4.2.6.8 and 6.1.1.4'
N N 0.0061 0.0033 'International Tables Vol C Tables 4.2.6.8 and 6.1.1.4'
Co Co 0.3494 0.9721 'International Tables Vol C Tables 4.2.6.8 and 6.1.1.4'

loop_
_geom_angle_atom_site_label_1
_geom_angle_atom_site_label_2
_geom_angle_atom_site_label_3
_geom_angle
_geom_angle_site_symmetry_3
N1 Co1 N3 172.09(5) .
N1 Co1 N4 89.54(5) .
N3 Co1 N4 89.87(5) .
N1 Co1 N2 90.17(5) .
N3 Co1 N2 89.46(5) .
N4 Co1 N2 173.10(5) .
N1 Co1 N5 89.26(5) .
N3 Co1 N5 98.64(5) .
N4 Co1 N5 97.24(5) .
N2 Co1 N5 89.65(5) .
C4 N1 C1 104.86(12) .
C4 N1 Co1 126.87(10) .
C1 N1 Co1 127.80(10) .
C9 N2 C6 104.89(13) .
C9 N2 Co1 127.56(10) .
C6 N2 Co1 126.74(10) .
C14 N3 C11 105.08(12) .
C14 N3 Co1 127.49(10) .
C11 N3 Co1 127.41(10) .
C19 N4 C16 104.55(12) .
C19 N4 Co1 127.96(10) .
C16 N4 Co1 127.36(10) .
C45 N5 C49 116.75(13) .
C45 N5 Co1 122.20(11) .
C49 N5 Co1 120.85(10) .
N1 C1 C20 125.71(14) .
N1 C1 C2 110.20(14) .
C20 C1 C2 124.05(15) .
C3 C2 C1 106.99(14) .
C2 C3 C4 107.26(14) .
N1 C4 C5 125.93(14) .
N1 C4 C3 110.68(14) .
C5 C4 C3 123.39(14) .
C6 C5 C4 123.42(14) .
C6 C5 C21 118.05(14) .
C4 C5 C21 118.51(13) .
N2 C6 C5 125.91(14) .
N2 C6 C7 110.30(13) .
C5 C6 C7 123.75(14) .
C8 C7 C6 107.24(14) .
C7 C8 C9 106.88(14) .
N2 C9 C10 125.63(14) .
N2 C9 C8 110.68(13) .
C10 C9 C8 123.66(14) .
C11 C10 C9 122.88(14) .
C11 C10 C27 118.22(14) .
C9 C10 C27 118.88(14) .
C10 C11 N3 126.24(14) .
C10 C11 C12 123.31(15) .
N3 C11 C12 110.44(14) .
C13 C12 C11 107.04(14) .
C12 C13 C14 107.05(14) .
N3 C14 C15 126.19(14) .
N3 C14 C13 110.38(14) .
C15 C14 C13 123.43(14) .
C16 C15 C14 123.17(14) .
C16 C15 C33 118.69(14) .
C14 C15 C33 118.13(13) .
C15 C16 N4 125.85(14) .
C15 C16 C17 123.47(14) .
N4 C16 C17 110.67(13) .
C18 C17 C16 107.12(14) .
C17 C18 C19 106.83(14) .
N4 C19 C20 125.73(14) .
N4 C19 C18 110.83(13) .
C20 C19 C18 123.31(14) .
C1 C20 C19 122.86(14) .
C1 C20 C39 118.78(14) .
C19 C20 C39 118.35(14) .
C26 C21 C22 118.66(15) .
C26 C21 C5 121.32(14) .
C22 C21 C5 120.01(15) .
C23 C22 C21 120.49(17) .
C24 C23 C22 120.18(16) .
C25 C24 C23 119.91(16) .
C24 C25 C26 119.88(16) .
C21 C26 C25 120.87(16) .
C32 C27 C28 118.78(15) .
C32 C27 C10 120.83(15) .
C28 C27 C10 120.39(14) .
C29 C28 C27 120.17(16) .
C30 C29 C28 120.66(17) .
C29 C30 C31 119.48(16) .
C30 C31 C32 120.36(17) .
C27 C32 C31 120.56(17) .
C38 C33 C34 118.78(15) .
C38 C33 C15 120.79(14) .
C34 C33 C15 120.42(14) .
C35 C34 C33 120.74(15) .
C34 C35 C36 119.96(15) .
C37 C36 C35 119.81(15) .
C36 C37 C38 120.15(16) .
C33 C38 C37 120.54(15) .
C40 C39 C44 118.26(14) .
C40 C39 C20 120.40(14) .
C44 C39 C20 121.34(14) .
C41 C40 C39 120.95(15) .
C42 C41 C40 120.29(16) .
C41 C42 C43 119.54(15) .
C44 C43 C42 120.40(15) .
C43 C44 C39 120.55(15) .
N5 C45 C46 123.60(15) .
C45 C46 C47 119.57(15) .
C48 C47 C46 117.10(14) .
C48 C47 C47 122.64(17) 2_655
C46 C47 C47 120.00(16) 2_655
C49 C48 C47 119.38(15) .
N5 C49 C48 123.52(14) .
N1S C1S C2S 176.7(2) .
C3S C2S C7S 120.9(2) .
C3S C2S C1S 119.76(18) .
C7S C2S C1S 119.3(2) .
C4S C3S C2S 119.9(2) .
C3S C4S C5S 119.3(3) .
C6S C5S C4S 120.2(2) .
C7S C6S C5S 121.1(2) .
C6S C7S C2S 118.5(2) .
N2S C8S C9S 179.5(3) .
C14S C9S C10S 120.17(18) .
C14S C9S C8S 120.38(18) .
C10S C9S C8S 119.44(18) .
C11S C10S C9S 119.24(18) .
C10S C11S C12S 120.57(19) .
C11S C12S C13S 120.3(2) .
C12S C13S C14S 120.07(19) .
C9S C14S C13S 119.63(19) .

loop_
_geom_bond_atom_site_label_1
_geom_bond_atom_site_label_2
_geom_bond_distance
_geom_bond_site_symmetry_2
Co1 N1 1.9811(13) .
Co1 N3 1.9819(13) .
Co1 N4 1.9848(13) .
Co1 N2 1.9869(13) .
Co1 N5 2.1889(13) .
N1 C4 1.377(2) .
N1 C1 1.385(2) .
N2 C9 1.378(2) .
N2 C6 1.3793(19) .
N3 C14 1.377(2) .
N3 C11 1.3822(19) .
N4 C19 1.378(2) .
N4 C16 1.3848(19) .
N5 C45 1.339(2) .
N5 C49 1.341(2) .
C1 C20 1.391(2) .
C1 C2 1.442(2) .
C2 C3 1.343(2) .
C3 C4 1.435(2) .
C4 C5 1.391(2) .
C5 C6 1.384(2) .
C5 C21 1.496(2) .
C6 C7 1.435(2) .
C7 C8 1.345(2) .
C8 C9 1.432(2) .
C9 C10 1.395(2) .
C10 C11 1.381(2) .
C10 C27 1.492(2) .
C11 C12 1.439(2) .
C12 C13 1.345(2) .
C13 C14 1.443(2) .
C14 C15 1.385(2) .
C15 C16 1.384(2) .
C15 C33 1.498(2) .
C16 C17 1.436(2) .
C17 C18 1.345(2) .
C18 C19 1.441(2) .
C19 C20 1.396(2) .
C20 C39 1.489(2) .
C21 C26 1.389(2) .
C21 C22 1.394(2) .
C22 C23 1.389(2) .
C23 C24 1.388(3) .
C24 C25 1.378(3) .
C25 C26 1.395(2) .
C27 C32 1.388(2) .
C27 C28 1.393(2) .
C28 C29 1.389(2) .
C29 C30 1.378(3) .
C30 C31 1.379(3) .
C31 C32 1.389(2) .
C33 C38 1.388(2) .
C33 C34 1.396(2) .
C34 C35 1.387(2) .
C35 C36 1.388(2) .
C36 C37 1.383(2) .
C37 C38 1.393(2) .
C39 C40 1.396(2) .
C39 C44 1.398(2) .
C40 C41 1.385(2) .
C41 C42 1.380(2) .
C42 C43 1.389(3) .
C43 C44 1.386(2) .
C45 C46 1.377(2) .
C46 C47 1.394(2) .
C47 C48 1.391(2) .
C47 C47 1.476(3) 2_655
C48 C49 1.383(2) .
N1S C1S 1.152(2) .
N2S C8S 1.101(3) .
C1S C2S 1.444(3) .
C2S C3S 1.387(3) .
C2S C7S 1.392(3) .
C3S C4S 1.381(3) .
C4S C5S 1.395(4) .
C5S C6S 1.380(4) .
C6S C7S 1.376(4) .
C8S C9S 1.448(3) .
C9S C14S 1.381(3) .
C9S C10S 1.400(3) .
C10S C11S 1.374(3) .
C11S C12S 1.376(3) .
C12S C13S 1.377(3) .
C13S C14S 1.384(3) .

loop_
_geom_torsion_atom_site_label_1
_geom_torsion_atom_site_label_2
_geom_torsion_atom_site_label_3
_geom_torsion_atom_site_label_4
_geom_torsion
_geom_torsion_site_symmetry_1
_geom_torsion_site_symmetry_4
N3 Co1 N1 C4 -96.8(4) . .
N4 Co1 N1 C4 177.42(13) . .
N2 Co1 N1 C4 -9.48(13) . .
N5 Co1 N1 C4 80.17(13) . .
N3 Co1 N1 C1 92.2(4) . .
N4 Co1 N1 C1 6.42(13) . .
N2 Co1 N1 C1 179.53(13) . .
N5 Co1 N1 C1 -90.82(13) . .
N1 Co1 N2 C9 178.15(13) . .
N3 Co1 N2 C9 -9.75(13) . .
N4 Co1 N2 C9 -94.2(4) . .
N5 Co1 N2 C9 88.89(13) . .
N1 Co1 N2 C6 10.05(13) . .
N3 Co1 N2 C6 -177.84(13) . .
N4 Co1 N2 C6 97.7(4) . .
N5 Co1 N2 C6 -79.20(13) . .
N1 Co1 N3 C14 -86.6(4) . .
N4 Co1 N3 C14 -0.85(13) . .
N2 Co1 N3 C14 -173.98(13) . .
N5 Co1 N3 C14 96.46(13) . .
N1 Co1 N3 C11 95.3(4) . .
N4 Co1 N3 C11 -178.91(13) . .
N2 Co1 N3 C11 7.96(13) . .
N5 Co1 N3 C11 -81.60(13) . .
N1 Co1 N4 C19 -4.45(13) . .
N3 Co1 N4 C19 -176.56(13) . .
N2 Co1 N4 C19 -92.1(4) . .
N5 Co1 N4 C19 84.74(13) . .
N1 Co1 N4 C16 170.69(13) . .
N3 Co1 N4 C16 -1.43(13) . .
N2 Co1 N4 C16 83.0(4) . .
N5 Co1 N4 C16 -100.12(13) . .
N1 Co1 N5 C45 -95.57(12) . .
N3 Co1 N5 C45 84.00(12) . .
N4 Co1 N5 C45 174.98(12) . .
N2 Co1 N5 C45 -5.40(12) . .
N1 Co1 N5 C49 79.15(12) . .
N3 Co1 N5 C49 -101.28(12) . .
N4 Co1 N5 C49 -10.30(12) . .
N2 Co1 N5 C49 169.32(12) . .
C4 N1 C1 C20 -177.13(15) . .
Co1 N1 C1 C20 -4.6(2) . .
C4 N1 C1 C2 0.75(17) . .
Co1 N1 C1 C2 173.30(11) . .
N1 C1 C2 C3 -0.35(19) . .
C20 C1 C2 C3 177.57(16) . .
C1 C2 C3 C4 -0.19(18) . .
C1 N1 C4 C5 178.38(15) . .
Co1 N1 C4 C5 5.7(2) . .
C1 N1 C4 C3 -0.87(17) . .
Co1 N1 C4 C3 -173.51(11) . .
C2 C3 C4 N1 0.68(19) . .
C2 C3 C4 C5 -178.59(15) . .
N1 C4 C5 C6 1.6(3) . .
C3 C4 C5 C6 -179.28(15) . .
N1 C4 C5 C21 -176.47(14) . .
C3 C4 C5 C21 2.7(2) . .
C9 N2 C6 C5 -177.23(15) . .
Co1 N2 C6 C5 -7.0(2) . .
C9 N2 C6 C7 0.43(17) . .
Co1 N2 C6 C7 170.68(10) . .
C4 C5 C6 N2 -0.9(3) . .
C21 C5 C6 N2 177.15(14) . .
C4 C5 C6 C7 -178.25(15) . .
C21 C5 C6 C7 -0.2(2) . .
N2 C6 C7 C8 -0.46(18) . .
C5 C6 C7 C8 177.26(15) . .
C6 C7 C8 C9 0.28(18) . .
C6 N2 C9 C10 177.75(15) . .
Co1 N2 C9 C10 7.6(2) . .
C6 N2 C9 C8 -0.25(17) . .
Co1 N2 C9 C8 -170.40(10) . .
C7 C8 C9 N2 -0.03(18) . .
C7 C8 C9 C10 -178.07(15) . .
N2 C9 C10 C11 0.3(3) . .
C8 C9 C10 C11 178.07(15) . .
N2 C9 C10 C27 178.53(14) . .
C8 C9 C10 C27 -3.7(2) . .
C9 C10 C11 N3 -2.3(3) . .
C27 C10 C11 N3 179.47(14) . .
C9 C10 C11 C12 176.38(15) . .
C27 C10 C11 C12 -1.9(2) . .
C14 N3 C11 C10 177.80(15) . .
Co1 N3 C11 C10 -3.8(2) . .
C14 N3 C11 C12 -1.02(17) . .
Co1 N3 C11 C12 177.39(11) . .
C10 C11 C12 C13 -178.20(16) . .
N3 C11 C12 C13 0.66(19) . .
C11 C12 C13 C14 -0.02(19) . .
C11 N3 C14 C15 -179.95(15) . .
Co1 N3 C14 C15 1.6(2) . .
C11 N3 C14 C13 1.00(17) . .
Co1 N3 C14 C13 -177.40(11) . .
C12 C13 C14 N3 -0.63(19) . .
C12 C13 C14 C15 -179.71(16) . .
N3 C14 C15 C16 0.0(3) . .
C13 C14 C15 C16 178.92(15) . .
N3 C14 C15 C33 179.41(14) . .
C13 C14 C15 C33 -1.7(2) . .
C14 C15 C16 N4 -2.6(3) . .
C33 C15 C16 N4 178.03(14) . .
C14 C15 C16 C17 176.26(15) . .
C33 C15 C16 C17 -3.2(2) . .
C19 N4 C16 C15 179.31(15) . .
Co1 N4 C16 C15 3.3(2) . .
C19 N4 C16 C17 0.37(17) . .
Co1 N4 C16 C17 -175.67(10) . .
C15 C16 C17 C18 -179.80(15) . .
N4 C16 C17 C18 -0.82(18) . .
C16 C17 C18 C19 0.89(18) . .
C16 N4 C19 C20 -175.69(15) . .
Co1 N4 C19 C20 0.3(2) . .
C16 N4 C19 C18 0.19(17) . .
Co1 N4 C19 C18 176.20(10) . .
C17 C18 C19 N4 -0.71(19) . .
C17 C18 C19 C20 175.30(15) . .
N1 C1 C20 C19 -1.9(3) . .
C2 C1 C20 C19 -179.48(15) . .
N1 C1 C20 C39 179.22(14) . .
C2 C1 C20 C39 1.6(2) . .
N4 C19 C20 C1 4.1(3) . .
C18 C19 C20 C1 -171.30(15) . .
N4 C19 C20 C39 -177.01(14) . .
C18 C19 C20 C39 7.6(2) . .
C6 C5 C21 C26 90.80(19) . .
C4 C5 C21 C26 -91.06(19) . .
C6 C5 C21 C22 -89.42(19) . .
C4 C5 C21 C22 88.72(19) . .
C26 C21 C22 C23 -0.5(2) . .
C5 C21 C22 C23 179.71(15) . .
C21 C22 C23 C24 0.6(3) . .
C22 C23 C24 C25 0.2(3) . .
C23 C24 C25 C26 -1.0(3) . .
C22 C21 C26 C25 -0.3(2) . .
C5 C21 C26 C25 179.47(15) . .
C24 C25 C26 C21 1.1(2) . .
C11 C10 C27 C32 -93.69(19) . .
C9 C10 C27 C32 88.0(2) . .
C11 C10 C27 C28 85.32(19) . .
C9 C10 C27 C28 -92.99(19) . .
C32 C27 C28 C29 -0.2(2) . .
C10 C27 C28 C29 -179.23(15) . .
C27 C28 C29 C30 0.5(3) . .
C28 C29 C30 C31 0.0(3) . .
C29 C30 C31 C32 -0.7(3) . .
C28 C27 C32 C31 -0.5(3) . .
C10 C27 C32 C31 178.54(16) . .
C30 C31 C32 C27 0.9(3) . .
C16 C15 C33 C38 -76.4(2) . .
C14 C15 C33 C38 104.14(18) . .
C16 C15 C33 C34 105.02(18) . .
C14 C15 C33 C34 -74.43(19) . .
C38 C33 C34 C35 -0.3(2) . .
C15 C33 C34 C35 178.32(14) . .
C33 C34 C35 C36 -0.7(2) . .
C34 C35 C36 C37 0.9(2) . .
C35 C36 C37 C38 -0.3(2) . .
C34 C33 C38 C37 1.0(2) . .
C15 C33 C38 C37 -177.63(15) . .
C36 C37 C38 C33 -0.7(2) . .
C1 C20 C39 C40 -119.87(17) . .
C19 C20 C39 C40 61.2(2) . .
C1 C20 C39 C44 61.0(2) . .
C19 C20 C39 C44 -117.99(17) . .
C44 C39 C40 C41 -0.5(2) . .
C20 C39 C40 C41 -179.73(14) . .
C39 C40 C41 C42 0.7(2) . .
C40 C41 C42 C43 -0.6(2) . .
C41 C42 C43 C44 0.3(2) . .
C42 C43 C44 C39 -0.1(2) . .
C40 C39 C44 C43 0.2(2) . .
C20 C39 C44 C43 179.41(15) . .
C49 N5 C45 C46 1.1(2) . .
Co1 N5 C45 C46 176.07(12) . .
N5 C45 C46 C47 1.5(2) . .
C45 C46 C47 C48 -3.1(2) . .
C45 C46 C47 C47 171.12(12) . 2_655
C46 C47 C48 C49 2.2(2) . .
C47 C47 C48 C49 -171.88(11) 2_655 .
C45 N5 C49 C48 -2.1(2) . .
Co1 N5 C49 C48 -177.14(12) . .
C47 C48 C49 N5 0.5(2) . .
N1S C1S C2S C3S -14(4) . .
N1S C1S C2S C7S 166(4) . .
C7S C2S C3S C4S -2.6(3) . .
C1S C2S C3S C4S 177.73(19) . .
C2S C3S C4S C5S 1.3(3) . .
C3S C4S C5S C6S 0.8(3) . .
C4S C5S C6S C7S -1.8(4) . .
C5S C6S C7S C2S 0.6(3) . .
C3S C2S C7S C6S 1.6(3) . .
C1S C2S C7S C6S -178.71(18) . .
N2S C8S C9S C14S -61(33) . .
N2S C8S C9S C10S 119(33) . .
C14S C9S C10S C11S 0.7(3) . .
C8S C9S C10S C11S -178.60(19) . .
C9S C10S C11S C12S 0.1(3) . .
C10S C11S C12S C13S -1.0(3) . .
C11S C12S C13S C14S 1.1(3) . .
C10S C9S C14S C13S -0.6(3) . .
C8S C9S C14S C13S 178.70(19) . .
C12S C13S C14S C9S -0.3(3) . .
